data_1571365
loop_
_publ_author_name
'Bhutto, Samuel M.'
'Hooper, Reagan X.'
'McWilliams, Sean F.'
'Mercado, Brandon Q.'
'Holland, Patrick L.'

_publ_section_title
;
 Iron(iv) alkyl complexes: electronic structure contributions to Fe-C bond
 homolysis and migration reactions that form N-C bonds from N<sub>2</sub>.
;
_journal_issue 10
_journal_name_full 'Chemical science'
_journal_page_first 3485
_journal_page_last 3494
_journal_paper_doi 10.1039/d3sc05939a
_journal_volume 15
_journal_year 2024
_chemical_formula_moiety 'C36 H60 Fe N4 Si2'
_chemical_formula_sum 'C36 H60 Fe N4 Si2'
_chemical_formula_weight 660.91
_space_group_crystal_system triclinic
_space_group_IT_number 2
_space_group_name_Hall '-P 1'
_space_group_name_H-M_alt 'P -1'
_atom_sites_solution_hydrogens geom
_atom_sites_solution_primary SHELXT
_atom_sites_solution_secondary difmap
_audit_creation_method SHELXL-2014/7
_audit_update_record
;
2023-10-24 deposited with the CCDC.	2024-02-06 downloaded from the CCDC.
;
_cell_angle_alpha 88.974(3)
_cell_angle_beta 82.392(3)
_cell_angle_gamma 83.828(3)
_cell_formula_units_Z 2
_cell_length_a 8.6993(4)
_cell_length_b 12.0566(4)
_cell_length_c 18.0449(6)
_cell_measurement_reflns_used 39904
_cell_measurement_temperature 93(2)
_cell_measurement_theta_max 66.8160
_cell_measurement_theta_min 2.3450
_cell_volume 1865.07(12)
_computing_molecular_graphics 'Olex2 (Dolomanov et al., 2009)'
_computing_publication_material 'CIFTAB-2014/2 (Sheldrick, 2014)'
_computing_structure_refinement 'SHELXL-2014/7 (Sheldrick, 2014)'
_computing_structure_solution 'SHELXT-2014/5 (Sheldrick, 2014)'
_diffrn_ambient_temperature 93(2)
_diffrn_detector_area_resol_mean 22.2
_diffrn_measured_fraction_theta_full 0.979
_diffrn_measured_fraction_theta_max 0.979
_diffrn_measurement_device_type 'Rigaku Saturn 944+ CCD'
_diffrn_measurement_method \w
_diffrn_radiation_type CuK\a
_diffrn_radiation_wavelength 1.54184
_diffrn_reflns_av_R_equivalents 0.0834
_diffrn_reflns_av_unetI/netI 0.0333
_diffrn_reflns_Laue_measured_fraction_full 0.979
_diffrn_reflns_Laue_measured_fraction_max 0.979
_diffrn_reflns_limit_h_max 9
_diffrn_reflns_limit_h_min -10
_diffrn_reflns_limit_k_max 14
_diffrn_reflns_limit_k_min -14
_diffrn_reflns_limit_l_max 21
_diffrn_reflns_limit_l_min -21
_diffrn_reflns_number 57657
_diffrn_reflns_point_group_measured_fraction_full 0.979
_diffrn_reflns_point_group_measured_fraction_max 0.979
_diffrn_reflns_theta_full 66.587
_diffrn_reflns_theta_max 66.587
_diffrn_reflns_theta_min 2.470
_diffrn_source 'microfocus rotating anode'
_exptl_absorpt_coefficient_mu 4.065
_exptl_absorpt_correction_T_max 1.00000
_exptl_absorpt_correction_T_min 0.48700
_exptl_absorpt_correction_type multi-scan
_exptl_absorpt_process_details
; 
CrysAlisPro 1.171.42.49 (Rigaku Oxford Diffraction, 2022) 
Empirical absorption correction using spherical harmonics, 
implemented in SCALE3 ABSPACK scaling algorithm. 
;
_exptl_crystal_colour brown
_exptl_crystal_density_diffrn 1.177
_exptl_crystal_description plate
_exptl_crystal_F_000 716
_exptl_crystal_size_max 0.400
_exptl_crystal_size_mid 0.400
_exptl_crystal_size_min 0.050
_refine_diff_density_max 0.394
_refine_diff_density_min -0.717
_refine_diff_density_rms 0.064
_refine_ls_extinction_method none
_refine_ls_goodness_of_fit_ref 1.160
_refine_ls_hydrogen_treatment constr
_refine_ls_matrix_type full
_refine_ls_number_parameters 440
_refine_ls_number_reflns 6463
_refine_ls_number_restraints 48
_refine_ls_restrained_S_all 1.156
_refine_ls_R_factor_all 0.0600
_refine_ls_R_factor_gt 0.0533
_refine_ls_shift/su_max 0.001
_refine_ls_shift/su_mean 0.000
_refine_ls_structure_factor_coef Fsqd
_refine_ls_weighting_details 'w=1/[\s^2^(Fo^2^)+(0.0864P)^2^+1.0566P] where P=(Fo^2^+2Fc^2^)/3'
_refine_ls_weighting_scheme calc
_refine_ls_wR_factor_gt 0.1468
_refine_ls_wR_factor_ref 0.1613
_reflns_Friedel_coverage 0.000
_reflns_number_gt 5788
_reflns_number_total 6463
_reflns_threshold_expression 'I > 2\s(I)'
_cod_data_source_file d3sc05939a2.cif
_cod_data_source_block 007a-23018
_cod_database_code 1571365
_shelx_shelxl_version_number 2014/7
_shelx_space_group_comment
; 
The symmetry employed for this shelxl refinement is uniquely defined 
by the following loop, which should always be used as a source of 
symmetry information in preference to the above space-group names. 
They are only intended as comments. 
;
_shelx_estimated_absorpt_t_min 0.293
_shelx_estimated_absorpt_t_max 0.823

loop_
_space_group_symop_operation_xyz
'x, y, z'
'-x, -y, -z'

loop_
_atom_site_label
_atom_site_type_symbol
_atom_site_fract_x
_atom_site_fract_y
_atom_site_fract_z
_atom_site_U_iso_or_equiv
_atom_site_adp_type
_atom_site_occupancy
_atom_site_site_symmetry_order
_atom_site_calc_flag
_atom_site_refinement_flags_posn
_atom_site_refinement_flags_adp
_atom_site_refinement_flags_occupancy
_atom_site_disorder_assembly
_atom_site_disorder_group
Fe1 Fe 0.32011(5) 0.31456(3) 0.74911(2) 0.03450(17) Uani 1 1 d . . . . .
C1 C 0.1467(6) 0.0781(4) 0.8175(3) 0.0477(12) Uani 0.773(4) 1 d . . P A 1
H1A H 0.0366 0.0843 0.8390 0.072 Uiso 0.773(4) 1 calc R U P A 1
H1B H 0.1976 0.0049 0.8299 0.072 Uiso 0.773(4) 1 calc R U P A 1
H1C H 0.1545 0.0866 0.7631 0.072 Uiso 0.773(4) 1 calc R U P A 1
N1 N 0.1635(4) 0.2802(3) 0.82730(19) 0.0374(7) Uani 0.773(4) 1 d D U P A 1
N11 N 0.3765(3) 0.46238(18) 0.70610(12) 0.0276(5) Uani 1 1 d . . . . .
N21 N 0.4466(3) 0.22775(18) 0.66338(12) 0.0299(5) Uani 1 1 d . . . . .
C11 C 0.5245(3) 0.5890(2) 0.62325(17) 0.0349(6) Uani 1 1 d . . . . .
H11A H 0.4290 0.6330 0.6118 0.052 Uiso 1 1 calc R U . . .
H11B H 0.6016 0.5831 0.5783 0.052 Uiso 1 1 calc R U . . .
H11C H 0.5668 0.6258 0.6629 0.052 Uiso 1 1 calc R U . . .
N2 N 0.2232(4) 0.1652(3) 0.84819(18) 0.0383(7) Uani 0.773(4) 1 d D U P A 1
C21 C 0.4879(3) 0.4738(2) 0.64893(15) 0.0289(6) Uani 1 1 d . . . . .
C31 C 0.5702(3) 0.3837(2) 0.60776(15) 0.0303(6) Uani 1 1 d . . . . .
H31 H 0.6547 0.4020 0.5724 0.036 Uiso 1 1 calc R U . . .
C41 C 0.5460(3) 0.2712(2) 0.61120(15) 0.0310(6) Uani 1 1 d . . . . .
C51 C 0.6318(4) 0.1984(2) 0.54827(17) 0.0397(7) Uani 1 1 d . . . . .
H51A H 0.6803 0.1297 0.5690 0.059 Uiso 1 1 calc R U . . .
H51B H 0.7127 0.2387 0.5200 0.059 Uiso 1 1 calc R U . . .
H51C H 0.5581 0.1798 0.5150 0.059 Uiso 1 1 calc R U . . .
C12 C 0.2873(3) 0.5630(2) 0.73630(15) 0.0308(6) Uani 1 1 d . . . . .
C22 C 0.3393(3) 0.6229(2) 0.79251(15) 0.0329(6) Uani 1 1 d . . . . .
C32 C 0.2482(4) 0.7199(2) 0.81986(17) 0.0392(7) Uani 1 1 d . . . . .
H32 H 0.2814 0.7616 0.8579 0.047 Uiso 1 1 calc R U . . .
C42 C 0.1100(4) 0.7560(2) 0.79221(18) 0.0419(7) Uani 1 1 d . . . . .
H42 H 0.0503 0.8228 0.8107 0.050 Uiso 1 1 calc R U . . .
C52 C 0.0589(4) 0.6951(2) 0.73770(17) 0.0387(7) Uani 1 1 d . . . . .
H52 H -0.0361 0.7208 0.7193 0.046 Uiso 1 1 calc R U . . .
C62 C 0.1440(3) 0.5969(2) 0.70918(16) 0.0321(6) Uani 1 1 d . . . . .
C72 C 0.4864(4) 0.5831(2) 0.82533(17) 0.0387(7) Uani 1 1 d . . . . .
H72 H 0.5433 0.5208 0.7934 0.046 Uiso 1 1 calc R U . . .
C82 C 0.4454(5) 0.5365(3) 0.9045(2) 0.0527(9) Uani 1 1 d . . . . .
H82A H 0.5409 0.5036 0.9232 0.079 Uiso 1 1 calc R U . . .
H82B H 0.3741 0.4791 0.9030 0.079 Uiso 1 1 calc R U . . .
H82C H 0.3950 0.5970 0.9377 0.079 Uiso 1 1 calc R U . . .
C92 C 0.5968(4) 0.6744(3) 0.8271(2) 0.0504(8) Uani 1 1 d . . . . .
H92A H 0.5450 0.7355 0.8594 0.076 Uiso 1 1 calc R U . . .
H92B H 0.6234 0.7030 0.7763 0.076 Uiso 1 1 calc R U . . .
H92C H 0.6922 0.6429 0.8465 0.076 Uiso 1 1 calc R U . . .
C102 C 0.0819(4) 0.5266(3) 0.65342(18) 0.0407(7) Uani 1 1 d . . . . .
H102 H 0.1113 0.4469 0.6665 0.049 Uiso 1 1 calc R U . . .
C112 C -0.0957(4) 0.5425(3) 0.6589(2) 0.0533(9) Uani 1 1 d . . . . .
H11D H -0.1411 0.5360 0.7113 0.080 Uiso 1 1 calc R U . . .
H11E H -0.1309 0.4852 0.6293 0.080 Uiso 1 1 calc R U . . .
H11F H -0.1290 0.6165 0.6398 0.080 Uiso 1 1 calc R U . . .
C122 C 0.1528(4) 0.5427(4) 0.57354(19) 0.0563(9) Uani 1 1 d . . . . .
H12A H 0.1293 0.6206 0.5587 0.084 Uiso 1 1 calc R U . . .
H12B H 0.1089 0.4939 0.5408 0.084 Uiso 1 1 calc R U . . .
H12C H 0.2660 0.5240 0.5692 0.084 Uiso 1 1 calc R U . . .
C13 C 0.4129(3) 0.1148(2) 0.65325(15) 0.0322(6) Uani 1 1 d . . . . .
C23 C 0.4977(4) 0.0254(2) 0.68562(17) 0.0371(7) Uani 1 1 d . . . . .
C33 C 0.4483(4) -0.0809(2) 0.68064(18) 0.0436(7) Uani 1 1 d . . . . .
H33 H 0.5027 -0.1427 0.7028 0.052 Uiso 1 1 calc R U . . .
C43 C 0.3231(4) -0.0980(3) 0.64455(18) 0.0426(7) Uani 1 1 d . . . . .
H43 H 0.2903 -0.1705 0.6429 0.051 Uiso 1 1 calc R U . . .
C53 C 0.2456(4) -0.0091(3) 0.61079(18) 0.0422(7) Uani 1 1 d . . . . .
H53 H 0.1610 -0.0217 0.5848 0.051 Uiso 1 1 calc R U . . .
C63 C 0.2884(4) 0.0981(2) 0.61388(16) 0.0365(6) Uani 1 1 d . . . . .
C73 C 0.6387(4) 0.0401(3) 0.72407(19) 0.0436(7) Uani 1 1 d . . . . .
H73 H 0.6585 0.1203 0.7192 0.052 Uiso 1 1 calc R U . . .
C93 C 0.7856(4) -0.0309(4) 0.6881(2) 0.0599(10) Uani 1 1 d . . . . .
H93A H 0.7679 -0.1099 0.6909 0.090 Uiso 1 1 calc R U . . .
H93B H 0.8736 -0.0193 0.7148 0.090 Uiso 1 1 calc R U . . .
H93C H 0.8092 -0.0089 0.6356 0.090 Uiso 1 1 calc R U . . .
C83 C 0.6111(5) 0.0120(4) 0.8067(2) 0.0598(10) Uani 1 1 d . . . . .
H83A H 0.5189 0.0584 0.8304 0.090 Uiso 1 1 calc R U . . .
H83B H 0.7023 0.0263 0.8302 0.090 Uiso 1 1 calc R U . . .
H83C H 0.5941 -0.0669 0.8129 0.090 Uiso 1 1 calc R U . . .
C103 C 0.1995(4) 0.1940(3) 0.5753(2) 0.0471(8) Uani 1 1 d . . . . .
H103 H 0.2556 0.2616 0.5784 0.057 Uiso 1 1 calc R U . . .
C123 C 0.1986(6) 0.1698(4) 0.4921(2) 0.0772(13) Uani 1 1 d . . . . .
H12D H 0.3058 0.1497 0.4683 0.116 Uiso 1 1 calc R U . . .
H12E H 0.1531 0.2363 0.4676 0.116 Uiso 1 1 calc R U . . .
H12F H 0.1365 0.1078 0.4871 0.116 Uiso 1 1 calc R U . . .
C113 C 0.0355(5) 0.2214(4) 0.6134(3) 0.0681(11) Uani 1 1 d . . . . .
H11G H -0.0232 0.1571 0.6105 0.102 Uiso 1 1 calc R U . . .
H11H H -0.0150 0.2857 0.5886 0.102 Uiso 1 1 calc R U . . .
H11I H 0.0380 0.2394 0.6660 0.102 Uiso 1 1 calc R U . . .
Si14 Si -0.02474(12) 0.32686(7) 0.86855(5) 0.0498(3) Uani 1 1 d D . . . .
Si2B Si 0.269(3) 0.1851(13) 0.9371(9) 0.0489(13) Uani 0.227(4) 1 d D U P A 2
C34 C -0.1882(5) 0.3082(4) 0.8132(3) 0.0728(12) Uani 1 1 d . . . . .
H34A H -0.2860 0.3454 0.8388 0.109 Uiso 1 1 calc R U . . .
H34B H -0.1978 0.2285 0.8084 0.109 Uiso 1 1 calc R U . . .
H34C H -0.1662 0.3411 0.7633 0.109 Uiso 1 1 calc R U . . .
C44 C -0.0219(5) 0.4779(3) 0.8856(2) 0.0552(9) Uani 1 1 d . . . . .
H44A H -0.0046 0.5171 0.8376 0.083 Uiso 1 1 calc R U . . .
H44B H 0.0624 0.4884 0.9150 0.083 Uiso 1 1 calc R U . . .
H44C H -0.1219 0.5080 0.9131 0.083 Uiso 1 1 calc R U . . .
C54 C -0.0574(5) 0.2527(3) 0.9601(2) 0.0703(13) Uani 1 1 d . . . . .
H54A H -0.1453 0.2933 0.9926 0.084 Uiso 1 1 calc R U . . .
H54B H -0.0846 0.1766 0.9519 0.084 Uiso 1 1 calc R U . . .
C64 C 0.0916(6) 0.2457(4) 0.9985(2) 0.0768(14) Uani 1 1 d . . . . .
H64C H 0.0768 0.1994 1.0443 0.092 Uiso 0.227(4) 1 calc R U P A 2
H64D H 0.1080 0.3215 1.0139 0.092 Uiso 0.227(4) 1 calc R U P A 2
H64A H 0.0718 0.2104 1.0483 0.092 Uiso 0.773(4) 1 calc R U P A 1
H64B H 0.1195 0.3219 1.0058 0.092 Uiso 0.773(4) 1 calc R U P A 1
C74 C 0.4456(6) 0.2214(4) 0.9524(3) 0.0791(13) Uani 1 1 d . . . . .
H74D H 0.4677 0.1954 1.0020 0.119 Uiso 0.227(4) 1 calc R U P A 2
H74E H 0.5266 0.1870 0.9142 0.119 Uiso 0.227(4) 1 calc R U P A 2
H74F H 0.4444 0.3027 0.9496 0.119 Uiso 0.227(4) 1 calc R U P A 2
H74A H 0.4610 0.2180 1.0052 0.119 Uiso 0.773(4) 1 calc R U P A 1
H74B H 0.5333 0.1779 0.9226 0.119 Uiso 0.773(4) 1 calc R U P A 1
H74C H 0.4398 0.2992 0.9353 0.119 Uiso 0.773(4) 1 calc R U P A 1
C84 C 0.2725(6) 0.0159(4) 0.9694(3) 0.0808(14) Uani 1 1 d . . . . .
H84D H 0.2284 0.0108 1.0220 0.121 Uiso 0.227(4) 1 calc R U P A 2
H84E H 0.3803 -0.0193 0.9627 0.121 Uiso 0.227(4) 1 calc R U P A 2
H84F H 0.2104 -0.0224 0.9384 0.121 Uiso 0.227(4) 1 calc R U P A 2
H84A H 0.3093 0.0087 1.0184 0.121 Uiso 0.773(4) 1 calc R U P A 1
H84B H 0.3460 -0.0285 0.9327 0.121 Uiso 0.773(4) 1 calc R U P A 1
H84C H 0.1695 -0.0112 0.9725 0.121 Uiso 0.773(4) 1 calc R U P A 1
N2B N 0.2634(14) 0.2415(9) 0.8468(6) 0.0379(9) Uani 0.227(4) 1 d D U P A 2
N1B N 0.1171(15) 0.2415(10) 0.8095(6) 0.0380(9) Uani 0.227(4) 1 d D U P A 2
C1B C 0.097(2) 0.1229(14) 0.7884(10) 0.051(4) Uani 0.227(4) 1 d . . P A 2
H1BA H 0.0312 0.1248 0.7482 0.076 Uiso 0.227(4) 1 calc R U P A 2
H1BB H 0.0473 0.0846 0.8321 0.076 Uiso 0.227(4) 1 calc R U P A 2
H1BC H 0.1992 0.0829 0.7713 0.076 Uiso 0.227(4) 1 calc R U P A 2
Si24 Si 0.2587(8) 0.1621(3) 0.9406(2) 0.0482(7) Uani 0.773(4) 1 d D U P A 1

loop_
_atom_site_aniso_label
_atom_site_aniso_U_11
_atom_site_aniso_U_22
_atom_site_aniso_U_33
_atom_site_aniso_U_23
_atom_site_aniso_U_13
_atom_site_aniso_U_12
Fe1 0.0467(3) 0.0252(2) 0.0292(3) -0.00111(17) 0.00473(19) -0.00439(18)
C1 0.062(3) 0.031(2) 0.048(3) 0.001(2) 0.002(2) -0.004(2)
N1 0.0484(16) 0.0263(15) 0.0359(14) 0.0029(11) 0.0000(12) -0.0035(12)
N11 0.0316(12) 0.0229(11) 0.0265(11) -0.0011(8) -0.0016(9) 0.0033(9)
N21 0.0392(13) 0.0208(11) 0.0289(11) -0.0004(8) -0.0023(9) -0.0015(9)
C11 0.0366(15) 0.0277(14) 0.0388(15) 0.0040(11) -0.0009(12) -0.0024(11)
N2 0.0493(16) 0.0269(14) 0.0365(13) 0.0027(11) 0.0007(12) -0.0019(11)
C21 0.0332(14) 0.0251(13) 0.0282(13) 0.0027(10) -0.0062(11) -0.0004(11)
C31 0.0330(14) 0.0284(14) 0.0279(13) 0.0012(10) 0.0011(11) -0.0020(11)
C41 0.0367(15) 0.0284(14) 0.0275(13) -0.0008(11) -0.0056(11) -0.0005(11)
C51 0.0475(18) 0.0311(15) 0.0376(16) -0.0067(12) 0.0039(13) -0.0022(13)
C12 0.0382(15) 0.0210(12) 0.0305(13) 0.0041(10) 0.0006(11) 0.0023(11)
C22 0.0412(16) 0.0266(13) 0.0302(14) -0.0005(11) -0.0049(12) -0.0007(11)
C32 0.0476(18) 0.0313(15) 0.0365(15) -0.0035(12) -0.0029(13) 0.0023(13)
C42 0.0452(18) 0.0281(15) 0.0470(17) 0.0002(13) 0.0044(14) 0.0067(13)
C52 0.0358(16) 0.0312(15) 0.0461(17) 0.0098(13) -0.0011(13) 0.0026(12)
C62 0.0327(15) 0.0285(14) 0.0338(14) 0.0074(11) -0.0007(11) -0.0022(11)
C72 0.0475(18) 0.0316(15) 0.0373(15) -0.0051(12) -0.0131(13) 0.0044(13)
C82 0.062(2) 0.051(2) 0.0460(19) 0.0113(15) -0.0154(16) -0.0025(17)
C92 0.054(2) 0.0418(18) 0.059(2) 0.0001(15) -0.0186(16) -0.0057(15)
C102 0.0385(17) 0.0378(16) 0.0459(17) 0.0016(13) -0.0098(13) 0.0008(13)
C112 0.0394(18) 0.056(2) 0.067(2) 0.0066(17) -0.0130(16) -0.0066(15)
C122 0.045(2) 0.083(3) 0.0441(19) 0.0003(18) -0.0145(15) -0.0104(18)
C13 0.0426(16) 0.0227(13) 0.0302(13) -0.0033(10) 0.0002(12) -0.0036(11)
C23 0.0451(17) 0.0251(14) 0.0389(15) -0.0003(11) -0.0005(13) -0.0003(12)
C33 0.056(2) 0.0242(14) 0.0473(18) 0.0010(12) 0.0002(15) 0.0003(13)
C43 0.0531(19) 0.0288(15) 0.0454(17) -0.0074(13) 0.0028(14) -0.0120(13)
C53 0.0491(18) 0.0368(16) 0.0401(16) -0.0072(13) 0.0004(14) -0.0091(13)
C63 0.0422(17) 0.0327(15) 0.0337(14) -0.0051(12) -0.0021(12) -0.0034(12)
C73 0.0524(19) 0.0264(15) 0.0533(19) 0.0040(13) -0.0158(15) 0.0008(13)
C93 0.049(2) 0.063(2) 0.067(2) -0.0031(19) -0.0131(18) 0.0065(17)
C83 0.067(2) 0.066(2) 0.048(2) -0.0034(17) -0.0137(18) -0.0064(19)
C103 0.051(2) 0.0385(17) 0.056(2) 0.0024(14) -0.0201(16) -0.0084(14)
C123 0.103(4) 0.078(3) 0.055(2) 0.012(2) -0.032(2) -0.007(3)
C113 0.061(2) 0.057(2) 0.088(3) 0.004(2) -0.023(2) 0.0030(19)
Si14 0.0561(6) 0.0356(5) 0.0492(5) 0.0074(4) 0.0160(4) 0.0047(4)
Si2B 0.074(2) 0.036(3) 0.0336(17) 0.006(2) 0.0014(17) -0.002(3)
C34 0.071(3) 0.050(2) 0.092(3) -0.006(2) 0.007(2) -0.0022(19)
C44 0.064(2) 0.0422(19) 0.056(2) 0.0071(16) -0.0002(17) -0.0017(16)
C54 0.085(3) 0.051(2) 0.059(2) 0.0168(18) 0.033(2) 0.010(2)
C64 0.118(4) 0.064(3) 0.0351(18) 0.0055(17) 0.016(2) 0.018(2)
C74 0.106(4) 0.053(2) 0.084(3) -0.003(2) -0.034(3) -0.006(2)
C84 0.090(3) 0.055(3) 0.092(3) 0.006(2) 0.007(3) -0.008(2)
N2B 0.0489(19) 0.0268(17) 0.0360(17) 0.0027(15) 0.0004(15) -0.0028(15)
N1B 0.0490(19) 0.0266(18) 0.0362(17) 0.0033(15) 0.0012(16) -0.0030(15)
C1B 0.068(12) 0.034(9) 0.047(9) -0.003(7) 0.023(8) -0.029(8)
Si24 0.0731(12) 0.0344(17) 0.0340(7) 0.0041(9) 0.0012(7) -0.0028(14)

loop_
_atom_type_symbol
_atom_type_description
_atom_type_scat_dispersion_real
_atom_type_scat_dispersion_imag
_atom_type_scat_source
C C 0.0181 0.0091 'International Tables Vol C Tables 4.2.6.8 and 6.1.1.4'
H H 0.0000 0.0000 'International Tables Vol C Tables 4.2.6.8 and 6.1.1.4'
Fe Fe -1.1336 3.1974 'International Tables Vol C Tables 4.2.6.8 and 6.1.1.4'
N N 0.0311 0.0180 'International Tables Vol C Tables 4.2.6.8 and 6.1.1.4'
Si Si 0.2541 0.3302 'International Tables Vol C Tables 4.2.6.8 and 6.1.1.4'

loop_
_geom_angle_atom_site_label_1
_geom_angle_atom_site_label_2
_geom_angle_atom_site_label_3
_geom_angle
_geom_angle_site_symmetry_1
_geom_angle_site_symmetry_3
_geom_angle_publ_flag
N1 Fe1 N11 130.83(12) . . ?
N2B Fe1 N11 140.6(3) . . ?
N1 Fe1 N21 134.32(13) . . ?
N2B Fe1 N21 120.8(3) . . ?
N11 Fe1 N21 93.08(9) . . ?
N2B Fe1 N1B 42.0(5) . . ?
N11 Fe1 N1B 139.2(3) . . ?
N21 Fe1 N1B 118.0(3) . . ?
N2 C1 H1A 109.5 . . ?
N2 C1 H1B 109.5 . . ?
H1A C1 H1B 109.5 . . ?
N2 C1 H1C 109.5 . . ?
H1A C1 H1C 109.5 . . ?
H1B C1 H1C 109.5 . . ?
N2 N1 Si14 115.6(2) . . ?
N2 N1 Fe1 101.6(2) . . ?
Si14 N1 Fe1 141.8(2) . . ?
C21 N11 C12 117.1(2) . . ?
C21 N11 Fe1 124.26(17) . . ?
C12 N11 Fe1 118.59(17) . . ?
C41 N21 C13 117.9(2) . . ?
C41 N21 Fe1 124.36(18) . . ?
C13 N21 Fe1 117.29(17) . . ?
C21 C11 H11A 109.5 . . ?
C21 C11 H11B 109.5 . . ?
H11A C11 H11B 109.5 . . ?
C21 C11 H11C 109.5 . . ?
H11A C11 H11C 109.5 . . ?
H11B C11 H11C 109.5 . . ?
C1 N2 N1 113.9(4) . . ?
C1 N2 Si24 121.5(3) . . ?
N1 N2 Si24 110.0(3) . . ?
N11 C21 C31 123.5(2) . . ?
N11 C21 C11 119.7(2) . . ?
C31 C21 C11 116.7(2) . . ?
C41 C31 C21 129.4(3) . . ?
C41 C31 H31 115.3 . . ?
C21 C31 H31 115.3 . . ?
N21 C41 C31 123.8(2) . . ?
N21 C41 C51 119.7(2) . . ?
C31 C41 C51 116.4(2) . . ?
C41 C51 H51A 109.5 . . ?
C41 C51 H51B 109.5 . . ?
H51A C51 H51B 109.5 . . ?
C41 C51 H51C 109.5 . . ?
H51A C51 H51C 109.5 . . ?
H51B C51 H51C 109.5 . . ?
C22 C12 C62 121.5(2) . . ?
C22 C12 N11 120.7(2) . . ?
C62 C12 N11 117.8(2) . . ?
C32 C22 C12 118.3(3) . . ?
C32 C22 C72 119.9(3) . . ?
C12 C22 C72 121.7(2) . . ?
C42 C32 C22 120.9(3) . . ?
C42 C32 H32 119.6 . . ?
C22 C32 H32 119.6 . . ?
C52 C42 C32 120.2(3) . . ?
C52 C42 H42 119.9 . . ?
C32 C42 H42 119.9 . . ?
C42 C52 C62 121.4(3) . . ?
C42 C52 H52 119.3 . . ?
C62 C52 H52 119.3 . . ?
C52 C62 C12 117.7(3) . . ?
C52 C62 C102 121.1(3) . . ?
C12 C62 C102 121.2(2) . . ?
C22 C72 C82 110.1(3) . . ?
C22 C72 C92 113.1(3) . . ?
C82 C72 C92 110.0(3) . . ?
C22 C72 H72 107.8 . . ?
C82 C72 H72 107.8 . . ?
C92 C72 H72 107.8 . . ?
C72 C82 H82A 109.5 . . ?
C72 C82 H82B 109.5 . . ?
H82A C82 H82B 109.5 . . ?
C72 C82 H82C 109.5 . . ?
H82A C82 H82C 109.5 . . ?
H82B C82 H82C 109.5 . . ?
C72 C92 H92A 109.5 . . ?
C72 C92 H92B 109.5 . . ?
H92A C92 H92B 109.5 . . ?
C72 C92 H92C 109.5 . . ?
H92A C92 H92C 109.5 . . ?
H92B C92 H92C 109.5 . . ?
C122 C102 C62 113.9(3) . . ?
C122 C102 C112 109.8(3) . . ?
C62 C102 C112 112.8(3) . . ?
C122 C102 H102 106.6 . . ?
C62 C102 H102 106.6 . . ?
C112 C102 H102 106.6 . . ?
C102 C112 H11D 109.5 . . ?
C102 C112 H11E 109.5 . . ?
H11D C112 H11E 109.5 . . ?
C102 C112 H11F 109.5 . . ?
H11D C112 H11F 109.5 . . ?
H11E C112 H11F 109.5 . . ?
C102 C122 H12A 109.5 . . ?
C102 C122 H12B 109.5 . . ?
H12A C122 H12B 109.5 . . ?
C102 C122 H12C 109.5 . . ?
H12A C122 H12C 109.5 . . ?
H12B C122 H12C 109.5 . . ?
C23 C13 C63 121.4(3) . . ?
C23 C13 N21 120.3(3) . . ?
C63 C13 N21 118.2(2) . . ?
C33 C23 C13 117.4(3) . . ?
C33 C23 C73 120.1(3) . . ?
C13 C23 C73 122.5(3) . . ?
C43 C33 C23 121.8(3) . . ?
C43 C33 H33 119.1 . . ?
C23 C33 H33 119.1 . . ?
C33 C43 C53 119.5(3) . . ?
C33 C43 H43 120.3 . . ?
C53 C43 H43 120.3 . . ?
C43 C53 C63 121.6(3) . . ?
C43 C53 H53 119.2 . . ?
C63 C53 H53 119.2 . . ?
C53 C63 C13 118.2(3) . . ?
C53 C63 C103 119.8(3) . . ?
C13 C63 C103 122.0(3) . . ?
C23 C73 C83 111.7(3) . . ?
C23 C73 C93 112.1(3) . . ?
C83 C73 C93 108.9(3) . . ?
C23 C73 H73 108.0 . . ?
C83 C73 H73 108.0 . . ?
C93 C73 H73 108.0 . . ?
C73 C93 H93A 109.5 . . ?
C73 C93 H93B 109.5 . . ?
H93A C93 H93B 109.5 . . ?
C73 C93 H93C 109.5 . . ?
H93A C93 H93C 109.5 . . ?
H93B C93 H93C 109.5 . . ?
C73 C83 H83A 109.5 . . ?
C73 C83 H83B 109.5 . . ?
H83A C83 H83B 109.5 . . ?
C73 C83 H83C 109.5 . . ?
H83A C83 H83C 109.5 . . ?
H83B C83 H83C 109.5 . . ?
C113 C103 C63 112.3(3) . . ?
C113 C103 C123 110.3(3) . . ?
C63 C103 C123 111.5(3) . . ?
C113 C103 H103 107.5 . . ?
C63 C103 H103 107.5 . . ?
C123 C103 H103 107.5 . . ?
C103 C123 H12D 109.5 . . ?
C103 C123 H12E 109.5 . . ?
H12D C123 H12E 109.5 . . ?
C103 C123 H12F 109.5 . . ?
H12D C123 H12F 109.5 . . ?
H12E C123 H12F 109.5 . . ?
C103 C113 H11G 109.5 . . ?
C103 C113 H11H 109.5 . . ?
H11G C113 H11H 109.5 . . ?
C103 C113 H11I 109.5 . . ?
H11G C113 H11I 109.5 . . ?
H11H C113 H11I 109.5 . . ?
N1 Si14 C44 105.33(18) . . ?
N1B Si14 C44 125.9(5) . . ?
N1 Si14 C54 106.96(18) . . ?
N1B Si14 C54 107.2(4) . . ?
C44 Si14 C54 109.26(19) . . ?
N1 Si14 C34 116.8(2) . . ?
N1B Si14 C34 94.7(5) . . ?
C44 Si14 C34 108.85(19) . . ?
C54 Si14 C34 109.4(2) . . ?
C74 Si2B N2B 98.8(10) . . ?
C74 Si2B C64 118.6(10) . . ?
N2B Si2B C64 108.4(11) . . ?
C74 Si2B C84 104.7(10) . . ?
N2B Si2B C84 127.7(10) . . ?
C64 Si2B C84 100.3(8) . . ?
Si14 C34 H34A 109.5 . . ?
Si14 C34 H34B 109.5 . . ?
H34A C34 H34B 109.5 . . ?
Si14 C34 H34C 109.5 . . ?
H34A C34 H34C 109.5 . . ?
H34B C34 H34C 109.5 . . ?
Si14 C44 H44A 109.5 . . ?
Si14 C44 H44B 109.5 . . ?
H44A C44 H44B 109.5 . . ?
Si14 C44 H44C 109.5 . . ?
H44A C44 H44C 109.5 . . ?
H44B C44 H44C 109.5 . . ?
C64 C54 Si14 109.8(3) . . ?
C64 C54 H54A 109.7 . . ?
Si14 C54 H54A 109.7 . . ?
C64 C54 H54B 109.7 . . ?
Si14 C54 H54B 109.7 . . ?
H54A C54 H54B 108.2 . . ?
C54 C64 Si2B 113.0(6) . . ?
C54 C64 Si24 110.8(3) . . ?
C54 C64 H64C 109.0 . . ?
Si2B C64 H64C 109.0 . . ?
C54 C64 H64D 109.0 . . ?
Si2B C64 H64D 109.0 . . ?
H64C C64 H64D 107.8 . . ?
C54 C64 H64A 109.5 . . ?
Si24 C64 H64A 109.5 . . ?
C54 C64 H64B 109.5 . . ?
Si24 C64 H64B 109.5 . . ?
H64A C64 H64B 108.1 . . ?
Si2B C74 H74D 109.5 . . ?
Si2B C74 H74E 109.5 . . ?
H74D C74 H74E 109.5 . . ?
Si2B C74 H74F 109.5 . . ?
H74D C74 H74F 109.5 . . ?
H74E C74 H74F 109.5 . . ?
Si24 C74 H74A 109.5 . . ?
Si24 C74 H74B 109.5 . . ?
H74A C74 H74B 109.5 . . ?
Si24 C74 H74C 109.5 . . ?
H74A C74 H74C 109.5 . . ?
H74B C74 H74C 109.5 . . ?
Si2B C84 H84D 109.5 . . ?
Si2B C84 H84E 109.5 . . ?
H84D C84 H84E 109.5 . . ?
Si2B C84 H84F 109.5 . . ?
H84D C84 H84F 109.5 . . ?
H84E C84 H84F 109.5 . . ?
Si24 C84 H84A 109.5 . . ?
Si24 C84 H84B 109.5 . . ?
H84A C84 H84B 109.5 . . ?
Si24 C84 H84C 109.5 . . ?
H84A C84 H84C 109.5 . . ?
H84B C84 H84C 109.5 . . ?
N1B N2B Si2B 120.0(11) . . ?
N1B N2B Fe1 77.0(6) . . ?
Si2B N2B Fe1 163.0(11) . . ?
N2B N1B C1B 109.6(12) . . ?
N2B N1B Si14 103.6(8) . . ?
C1B N1B Si14 123.6(10) . . ?
N2B N1B Fe1 61.0(6) . . ?
C1B N1B Fe1 116.2(8) . . ?
Si14 N1B Fe1 119.6(6) . . ?
N1B C1B H1BA 109.5 . . ?
N1B C1B H1BB 109.5 . . ?
H1BA C1B H1BB 109.5 . . ?
N1B C1B H1BC 109.5 . . ?
H1BA C1B H1BC 109.5 . . ?
H1BB C1B H1BC 109.5 . . ?
N2 Si24 C84 106.7(3) . . ?
N2 Si24 C64 108.7(4) . . ?
C84 Si24 C64 110.9(3) . . ?
N2 Si24 C74 112.2(3) . . ?
C84 Si24 C74 109.4(4) . . ?
C64 Si24 C74 109.0(3) . . ?

loop_
_geom_bond_atom_site_label_1
_geom_bond_atom_site_label_2
_geom_bond_distance
_geom_bond_site_symmetry_2
_geom_bond_publ_flag
Fe1 N1 1.900(3) . ?
Fe1 N2B 1.983(10) . ?
Fe1 N11 2.014(2) . ?
Fe1 N21 2.014(2) . ?
Fe1 N1B 2.208(12) . ?
C1 N2 1.457(6) . ?
C1 H1A 0.9800 . ?
C1 H1B 0.9800 . ?
C1 H1C 0.9800 . ?
N1 N2 1.487(5) . ?
N1 Si14 1.745(3) . ?
N11 C21 1.334(4) . ?
N11 C12 1.443(3) . ?
N21 C41 1.332(4) . ?
N21 C13 1.443(3) . ?
C11 C21 1.510(4) . ?
C11 H11A 0.9800 . ?
C11 H11B 0.9800 . ?
C11 H11C 0.9800 . ?
N2 Si24 1.734(5) . ?
C21 C31 1.402(4) . ?
C31 C41 1.395(4) . ?
C31 H31 0.9500 . ?
C41 C51 1.512(4) . ?
C51 H51A 0.9800 . ?
C51 H51B 0.9800 . ?
C51 H51C 0.9800 . ?
C12 C22 1.404(4) . ?
C12 C62 1.416(4) . ?
C22 C32 1.399(4) . ?
C22 C72 1.509(4) . ?
C32 C42 1.386(5) . ?
C32 H32 0.9500 . ?
C42 C52 1.384(5) . ?
C42 H42 0.9500 . ?
C52 C62 1.396(4) . ?
C52 H52 0.9500 . ?
C62 C102 1.515(4) . ?
C72 C82 1.537(4) . ?
C72 C92 1.541(5) . ?
C72 H72 1.0000 . ?
C82 H82A 0.9800 . ?
C82 H82B 0.9800 . ?
C82 H82C 0.9800 . ?
C92 H92A 0.9800 . ?
C92 H92B 0.9800 . ?
C92 H92C 0.9800 . ?
C102 C122 1.509(5) . ?
C102 C112 1.526(5) . ?
C102 H102 1.0000 . ?
C112 H11D 0.9800 . ?
C112 H11E 0.9800 . ?
C112 H11F 0.9800 . ?
C122 H12A 0.9800 . ?
C122 H12B 0.9800 . ?
C122 H12C 0.9800 . ?
C13 C23 1.403(4) . ?
C13 C63 1.406(4) . ?
C23 C33 1.402(4) . ?
C23 C73 1.515(5) . ?
C33 C43 1.376(5) . ?
C33 H33 0.9500 . ?
C43 C53 1.380(5) . ?
C43 H43 0.9500 . ?
C53 C63 1.387(4) . ?
C53 H53 0.9500 . ?
C63 C103 1.530(4) . ?
C73 C83 1.517(5) . ?
C73 C93 1.534(5) . ?
C73 H73 1.0000 . ?
C93 H93A 0.9800 . ?
C93 H93B 0.9800 . ?
C93 H93C 0.9800 . ?
C83 H83A 0.9800 . ?
C83 H83B 0.9800 . ?
C83 H83C 0.9800 . ?
C103 C113 1.504(6) . ?
C103 C123 1.537(5) . ?
C103 H103 1.0000 . ?
C123 H12D 0.9800 . ?
C123 H12E 0.9800 . ?
C123 H12F 0.9800 . ?
C113 H11G 0.9800 . ?
C113 H11H 0.9800 . ?
C113 H11I 0.9800 . ?
Si14 N1B 1.770(10) . ?
Si14 C44 1.856(4) . ?
Si14 C54 1.868(4) . ?
Si14 C34 1.878(5) . ?
Si2B C74 1.70(2) . ?
Si2B N2B 1.760(13) . ?
Si2B C64 1.86(2) . ?
Si2B C84 2.110(14) . ?
C34 H34A 0.9800 . ?
C34 H34B 0.9800 . ?
C34 H34C 0.9800 . ?
C44 H44A 0.9800 . ?
C44 H44B 0.9800 . ?
C44 H44C 0.9800 . ?
C54 C64 1.543(7) . ?
C54 H54A 0.9900 . ?
C54 H54B 0.9900 . ?
C64 Si24 1.882(7) . ?
C64 H64C 0.9900 . ?
C64 H64D 0.9900 . ?
C64 H64A 0.9900 . ?
C64 H64B 0.9900 . ?
C74 Si24 1.884(7) . ?
C74 H74D 0.9800 . ?
C74 H74E 0.9800 . ?
C74 H74F 0.9800 . ?
C74 H74A 0.9800 . ?
C74 H74B 0.9800 . ?
C74 H74C 0.9800 . ?
C84 Si24 1.824(6) . ?
C84 H84D 0.9800 . ?
C84 H84E 0.9800 . ?
C84 H84F 0.9800 . ?
C84 H84A 0.9800 . ?
C84 H84B 0.9800 . ?
C84 H84C 0.9800 . ?
N2B N1B 1.516(19) . ?
N1B C1B 1.52(2) . ?
C1B H1BA 0.9800 . ?
C1B H1BB 0.9800 . ?
C1B H1BC 0.9800 . ?

loop_
_geom_torsion_atom_site_label_1
_geom_torsion_atom_site_label_2
_geom_torsion_atom_site_label_3
_geom_torsion_atom_site_label_4
_geom_torsion
_geom_torsion_site_symmetry_1
_geom_torsion_site_symmetry_2
_geom_torsion_site_symmetry_3
_geom_torsion_site_symmetry_4
_geom_torsion_publ_flag
Si14 N1 N2 C1 70.2(4) . . . . ?
Fe1 N1 N2 C1 -101.0(3) . . . . ?
Si14 N1 N2 Si24 -70.1(4) . . . . ?
Fe1 N1 N2 Si24 118.7(3) . . . . ?
C12 N11 C21 C31 -171.6(2) . . . . ?
Fe1 N11 C21 C31 5.6(4) . . . . ?
C12 N11 C21 C11 5.2(4) . . . . ?
Fe1 N11 C21 C11 -177.57(19) . . . . ?
N11 C21 C31 C41 7.1(5) . . . . ?
C11 C21 C31 C41 -169.7(3) . . . . ?
C13 N21 C41 C31 169.5(3) . . . . ?
Fe1 N21 C41 C31 -2.8(4) . . . . ?
C13 N21 C41 C51 -6.2(4) . . . . ?
Fe1 N21 C41 C51 -178.5(2) . . . . ?
C21 C31 C41 N21 -8.7(5) . . . . ?
C21 C31 C41 C51 167.1(3) . . . . ?
C21 N11 C12 C22 -87.3(3) . . . . ?
Fe1 N11 C12 C22 95.3(3) . . . . ?
C21 N11 C12 C62 94.7(3) . . . . ?
Fe1 N11 C12 C62 -82.6(3) . . . . ?
C62 C12 C22 C32 -2.1(4) . . . . ?
N11 C12 C22 C32 -179.9(3) . . . . ?
C62 C12 C22 C72 175.8(3) . . . . ?
N11 C12 C22 C72 -2.1(4) . . . . ?
C12 C22 C32 C42 0.0(4) . . . . ?
C72 C22 C32 C42 -177.9(3) . . . . ?
C22 C32 C42 C52 1.1(5) . . . . ?
C32 C42 C52 C62 -0.1(5) . . . . ?
C42 C52 C62 C12 -1.9(4) . . . . ?
C42 C52 C62 C102 175.8(3) . . . . ?
C22 C12 C62 C52 3.0(4) . . . . ?
N11 C12 C62 C52 -179.1(2) . . . . ?
C22 C12 C62 C102 -174.7(3) . . . . ?
N11 C12 C62 C102 3.2(4) . . . . ?
C32 C22 C72 C82 71.6(4) . . . . ?
C12 C22 C72 C82 -106.3(3) . . . . ?
C32 C22 C72 C92 -51.9(4) . . . . ?
C12 C22 C72 C92 130.3(3) . . . . ?
C52 C62 C102 C122 100.9(3) . . . . ?
C12 C62 C102 C122 -81.6(4) . . . . ?
C52 C62 C102 C112 -25.1(4) . . . . ?
C12 C62 C102 C112 152.5(3) . . . . ?
C41 N21 C13 C23 93.8(3) . . . . ?
Fe1 N21 C13 C23 -93.3(3) . . . . ?
C41 N21 C13 C63 -89.6(3) . . . . ?
Fe1 N21 C13 C63 83.3(3) . . . . ?
C63 C13 C23 C33 -3.3(4) . . . . ?
N21 C13 C23 C33 173.2(3) . . . . ?
C63 C13 C23 C73 176.0(3) . . . . ?
N21 C13 C23 C73 -7.5(4) . . . . ?
C13 C23 C33 C43 1.0(5) . . . . ?
C73 C23 C33 C43 -178.4(3) . . . . ?
C23 C33 C43 C53 1.5(5) . . . . ?
C33 C43 C53 C63 -1.6(5) . . . . ?
C43 C53 C63 C13 -0.6(5) . . . . ?
C43 C53 C63 C103 179.8(3) . . . . ?
C23 C13 C63 C53 3.1(4) . . . . ?
N21 C13 C63 C53 -173.4(3) . . . . ?
C23 C13 C63 C103 -177.3(3) . . . . ?
N21 C13 C63 C103 6.2(4) . . . . ?
C33 C23 C73 C83 -64.7(4) . . . . ?
C13 C23 C73 C83 116.1(3) . . . . ?
C33 C23 C73 C93 58.0(4) . . . . ?
C13 C23 C73 C93 -121.3(3) . . . . ?
C53 C63 C103 C113 68.9(4) . . . . ?
C13 C63 C103 C113 -110.7(4) . . . . ?
C53 C63 C103 C123 -55.5(4) . . . . ?
C13 C63 C103 C123 124.9(4) . . . . ?
N2 N1 Si14 C44 144.5(3) . . . . ?
Fe1 N1 Si14 C44 -49.5(4) . . . . ?
N2 N1 Si14 C54 28.3(4) . . . . ?
Fe1 N1 Si14 C54 -165.7(4) . . . . ?
N2 N1 Si14 C34 -94.6(3) . . . . ?
Fe1 N1 Si14 C34 71.3(4) . . . . ?
N1 Si14 C54 C64 40.5(3) . . . . ?
N1B Si14 C54 C64 66.3(6) . . . . ?
C44 Si14 C54 C64 -73.0(3) . . . . ?
C34 Si14 C54 C64 167.9(3) . . . . ?
Si14 C54 C64 Si2B -52.8(6) . . . . ?
Si14 C54 C64 Si24 -62.5(4) . . . . ?
C74 Si2B C64 C54 153.4(7) . . . . ?
N2B Si2B C64 C54 42.1(11) . . . . ?
C84 Si2B C64 C54 -93.5(7) . . . . ?
C74 Si2B N2B N1B -173.7(9) . . . . ?
C64 Si2B N2B N1B -49.6(13) . . . . ?
C84 Si2B N2B N1B 70(2) . . . . ?
C74 Si2B N2B Fe1 4(4) . . . . ?
C64 Si2B N2B Fe1 128(3) . . . . ?
C84 Si2B N2B Fe1 -112(3) . . . . ?
Si2B N2B N1B C1B -70.8(13) . . . . ?
Fe1 N2B N1B C1B 109.8(9) . . . . ?
Si2B N2B N1B Si14 62.8(12) . . . . ?
Fe1 N2B N1B Si14 -116.6(6) . . . . ?
Si2B N2B N1B Fe1 179.4(11) . . . . ?
C44 Si14 N1B N2B 64.5(8) . . . . ?
C54 Si14 N1B N2B -66.1(8) . . . . ?
C34 Si14 N1B N2B -178.1(7) . . . . ?
C44 Si14 N1B C1B -170.4(12) . . . . ?
C54 Si14 N1B C1B 59.0(14) . . . . ?
C34 Si14 N1B C1B -53.0(13) . . . . ?
C44 Si14 N1B Fe1 0.3(10) . . . . ?
C54 Si14 N1B Fe1 -130.3(6) . . . . ?
C34 Si14 N1B Fe1 117.7(6) . . . . ?
C1 N2 Si24 C84 26.2(6) . . . . ?
N1 N2 Si24 C84 163.0(3) . . . . ?
C1 N2 Si24 C64 -93.5(4) . . . . ?
N1 N2 Si24 C64 43.3(4) . . . . ?
C1 N2 Si24 C74 145.9(4) . . . . ?
N1 N2 Si24 C74 -77.3(4) . . . . ?
C54 C64 Si24 N2 23.8(4) . . . . ?
C54 C64 Si24 C84 -93.2(4) . . . . ?
C54 C64 Si24 C74 146.3(3) . . . . ?
